data_7218536
loop_
_publ_author_name
'Rhaman, Md Mhahabubur'
'Alamgir, Azmain'
'Wong, Bryan'
'Powell, Douglas'
'Hossain, Md. Alamgir'

_publ_section_title
;
 A highly efficient dinuclear Cu(II) chemosensor for colorimetric and
 fluorescent detection of cyanide in water
;
_journal_name_full 'RSC Adv.'
_journal_paper_doi 10.1039/C4RA10813B
_journal_year 2014
_chemical_formula_moiety 'C26 H44 Br3 Cu2 N6 O, Br'
_chemical_formula_sum 'C26 H44 Br4 Cu2 N6 O'
_chemical_formula_weight 903.39
_chemical_name_systematic
; 
 ? 
;
_space_group_IT_number 7
_symmetry_cell_setting monoclinic
_symmetry_space_group_name_Hall 'P -2yac'
_symmetry_space_group_name_H-M 'P 1 n 1'
_atom_sites_solution_hydrogens geom
_atom_sites_solution_primary direct
_atom_sites_solution_secondary difmap
_audit_creation_method SHELXL-97
_cell_angle_alpha 90.00
_cell_angle_beta 99.403(7)
_cell_angle_gamma 90.00
_cell_formula_units_Z 2
_cell_length_a 7.9296(10)
_cell_length_b 9.0949(12)
_cell_length_c 22.638(3)
_cell_measurement_reflns_used 5296
_cell_measurement_temperature 100(2)
_cell_measurement_theta_max 28.11
_cell_measurement_theta_min 2.42
_cell_volume 1610.7(4)
_computing_cell_refinement 'Bruker SAINT, 1998'
_computing_data_collection 'Bruker SMART, 1998'
_computing_data_reduction 'Bruker SAINT, 1998'
_computing_molecular_graphics 'SHELXTL (Sheldrick, 2008)'
_computing_publication_material 'SHELXTL (Sheldrick, 2008)'
_computing_structure_refinement 'SHELXTL (Sheldrick, 2008)'
_computing_structure_solution 'SHELXTL (Sheldrick, 2008)'
_diffrn_ambient_temperature 100(2)
_diffrn_measured_fraction_theta_full 1.000
_diffrn_measured_fraction_theta_max 1.000
_diffrn_measurement_device_type 'CCD Bruker APEX'
_diffrn_measurement_method '\f and \w scans'
_diffrn_radiation_monochromator graphite
_diffrn_radiation_source 'fine-focus sealed tube'
_diffrn_radiation_type MoK\a
_diffrn_radiation_wavelength 0.71073
_diffrn_reflns_av_R_equivalents 0.0668
_diffrn_reflns_av_sigmaI/netI 0.1128
_diffrn_reflns_limit_h_max 10
_diffrn_reflns_limit_h_min -10
_diffrn_reflns_limit_k_max 12
_diffrn_reflns_limit_k_min -12
_diffrn_reflns_limit_l_max 29
_diffrn_reflns_limit_l_min -30
_diffrn_reflns_number 16571
_diffrn_reflns_theta_full 25.00
_diffrn_reflns_theta_max 28.33
_diffrn_reflns_theta_min 1.82
_diffrn_standards_number 0
_exptl_absorpt_coefficient_mu 6.312
_exptl_absorpt_correction_T_max 0.474
_exptl_absorpt_correction_T_min 0.136
_exptl_absorpt_correction_type multi-scan
_exptl_absorpt_process_details 'SADABS (Sheldrick, 2007)'
_exptl_crystal_colour blue
_exptl_crystal_density_diffrn 1.863
_exptl_crystal_density_method 'not measured'
_exptl_crystal_description prism
_exptl_crystal_F_000 896
_exptl_crystal_size_max 0.52
_exptl_crystal_size_mid 0.19
_exptl_crystal_size_min 0.14
_refine_diff_density_max 0.621
_refine_diff_density_min -0.740
_refine_diff_density_rms 0.157
_refine_ls_abs_structure_details 'Flack H D (1983), Acta Cryst. A39, 876-881'
_refine_ls_abs_structure_Flack 0.017(10)
_refine_ls_extinction_method none
_refine_ls_goodness_of_fit_ref 0.931
_refine_ls_hydrogen_treatment mixed
_refine_ls_matrix_type full
_refine_ls_number_parameters 370
_refine_ls_number_reflns 7656
_refine_ls_number_restraints 122
_refine_ls_restrained_S_all 0.925
_refine_ls_R_factor_all 0.0698
_refine_ls_R_factor_gt 0.0491
_refine_ls_shift/su_max 0.000
_refine_ls_shift/su_mean 0.000
_refine_ls_structure_factor_coef Fsqd
_refine_ls_weighting_details 'calc w=1/[\s^2^(Fo^2^)+(0.0200P)^2^] where P=(Fo^2^+2Fc^2^)/3'
_refine_ls_weighting_scheme calc
_refine_ls_wR_factor_gt 0.0777
_refine_ls_wR_factor_ref 0.0842
_reflns_number_gt 6133
_reflns_number_total 7656
_reflns_threshold_expression I>2\s(I)
_cod_data_source_file c4ra10813b2.cif
_cod_data_source_block 10012
_cod_original_sg_symbol_H-M 'P n'
_cod_database_code 7218536

loop_
_symmetry_equiv_pos_as_xyz
'x, y, z'
'x+1/2, -y, z+1/2'

loop_
_atom_site_label
_atom_site_type_symbol
_atom_site_fract_x
_atom_site_fract_y
_atom_site_fract_z
_atom_site_U_iso_or_equiv
_atom_site_adp_type
_atom_site_occupancy
_atom_site_symmetry_multiplicity
_atom_site_calc_flag
_atom_site_refinement_flags
Br1 Br 0.71386(7) 0.53776(8) 0.66497(3) 0.01439(16) Uani 1 1 d .
Br2 Br 0.89006(7) 0.37798(8) 0.37272(3) 0.01380(15) Uani 1 1 d .
Br3 Br 0.66232(8) 0.19965(8) 0.22420(3) 0.01492(15) Uani 1 1 d .
Br4 Br 0.98954(7) -0.16054(8) 0.30518(3) 0.01390(15) Uani 1 1 d .
Cu1 Cu 0.44316(9) 0.41966(9) 0.63875(4) 0.00979(18) Uani 1 1 d U
Cu2 Cu 0.62654(9) 0.24022(9) 0.35107(4) 0.00958(18) Uani 1 1 d U
O1 O 0.3373(7) 0.4534(6) 0.7312(2) 0.0169(11) Uani 1 1 d DU
H1A H 0.333(9) 0.527(4) 0.749(3) 0.020 Uiso 1 1 d D
H1B H 0.370(9) 0.389(4) 0.753(3) 0.020 Uiso 1 1 d D
N1 N 0.2247(6) 0.3159(6) 0.6022(2) 0.0129(11) Uani 1 1 d U
C2 C 0.0862(8) 0.4175(8) 0.6100(3) 0.0167(14) Uani 1 1 d U
H2A H 0.0763 0.4243 0.6530 0.020 Uiso 1 1 calc R
H2B H -0.0237 0.3806 0.5879 0.020 Uiso 1 1 calc R
C3 C 0.1253(8) 0.5710(8) 0.5862(3) 0.0173(14) Uani 1 1 d U
H3A H 0.1112 0.5695 0.5419 0.021 Uiso 1 1 calc R
H3B H 0.0462 0.6452 0.5983 0.021 Uiso 1 1 calc R
N4 N 0.3072(7) 0.6086(6) 0.6125(2) 0.0118(11) Uani 1 1 d DU
H4 H 0.298(8) 0.648(7) 0.6523(19) 0.014 Uiso 1 1 d D
C5 C 0.3737(8) 0.7252(8) 0.5768(3) 0.0149(13) Uani 1 1 d U
H5A H 0.4827 0.7624 0.5995 0.018 Uiso 1 1 calc R
H5B H 0.2915 0.8078 0.5717 0.018 Uiso 1 1 calc R
C6 C 0.4043(8) 0.6755(7) 0.5155(3) 0.0128(13) Uani 1 1 d U
C7 C 0.2766(8) 0.6918(8) 0.4653(3) 0.0162(14) Uani 1 1 d U
H7 H 0.1686 0.7308 0.4702 0.019 Uiso 1 1 calc R
C8 C 0.3051(9) 0.6520(8) 0.4084(3) 0.0165(15) Uani 1 1 d U
H8 H 0.2172 0.6642 0.3748 0.020 Uiso 1 1 calc R
C9 C 0.5589(9) 0.6153(7) 0.5071(3) 0.0142(14) Uani 1 1 d U
H9 H 0.6460 0.6005 0.5408 0.017 Uiso 1 1 calc R
C10 C 0.5895(8) 0.5755(7) 0.4499(3) 0.0111(13) Uani 1 1 d U
H10 H 0.6972 0.5359 0.4450 0.013 Uiso 1 1 calc R
C11 C 0.4632(8) 0.5940(7) 0.4007(3) 0.0119(13) Uani 1 1 d U
C12 C 0.4973(8) 0.5630(7) 0.3378(3) 0.0132(12) Uani 1 1 d U
H12A H 0.4226 0.6272 0.3094 0.016 Uiso 1 1 calc R
H12B H 0.6172 0.5895 0.3357 0.016 Uiso 1 1 calc R
N13 N 0.4681(7) 0.4072(6) 0.3182(2) 0.0118(11) Uani 1 1 d DU
H13 H 0.503(7) 0.390(7) 0.2792(19) 0.014 Uiso 1 1 d D
C14 C 0.2865(8) 0.3605(8) 0.3161(3) 0.0138(13) Uani 1 1 d U
H14A H 0.2109 0.4157 0.2846 0.017 Uiso 1 1 calc R
H14B H 0.2493 0.3796 0.3550 0.017 Uiso 1 1 calc R
C15 C 0.2780(8) 0.1977(8) 0.3023(3) 0.0145(13) Uani 1 1 d U
H15A H 0.1622 0.1595 0.3043 0.017 Uiso 1 1 calc R
H15B H 0.3034 0.1799 0.2615 0.017 Uiso 1 1 calc R
N16 N 0.4063(6) 0.1224(6) 0.3473(2) 0.0107(11) Uani 1 1 d U
C17 C 0.4534(8) -0.0257(7) 0.3269(3) 0.0144(13) Uani 1 1 d U
H17A H 0.4757 -0.0204 0.2852 0.017 Uiso 1 1 calc R
H17B H 0.3589 -0.0961 0.3283 0.017 Uiso 1 1 calc R
C18 C 0.6127(8) -0.0759(7) 0.3683(3) 0.0134(13) Uani 1 1 d U
H18A H 0.5843 -0.1003 0.4081 0.016 Uiso 1 1 calc R
H18B H 0.6596 -0.1650 0.3518 0.016 Uiso 1 1 calc R
N19 N 0.7419(7) 0.0449(6) 0.3741(2) 0.0109(11) Uani 1 1 d DU
H19 H 0.795(7) 0.026(7) 0.339(2) 0.013 Uiso 1 1 d D
C20 C 0.8713(8) 0.0254(8) 0.4290(3) 0.0150(14) Uani 1 1 d U
H20A H 0.9156 -0.0764 0.4294 0.018 Uiso 1 1 calc R
H20B H 0.9682 0.0925 0.4265 0.018 Uiso 1 1 calc R
C21 C 0.8101(7) 0.0529(7) 0.4867(3) 0.0093(12) Uani 1 1 d U
C22 C 0.7389(8) 0.1874(8) 0.4990(3) 0.0115(13) Uani 1 1 d U
H22 H 0.7192 0.2604 0.4687 0.014 Uiso 1 1 calc R
C23 C 0.6968(7) 0.2158(7) 0.5544(3) 0.0116(13) Uani 1 1 d U
H23 H 0.6472 0.3080 0.5612 0.014 Uiso 1 1 calc R
C24 C 0.8330(8) -0.0539(8) 0.5322(3) 0.0128(13) Uani 1 1 d U
H24 H 0.8783 -0.1474 0.5245 0.015 Uiso 1 1 calc R
C25 C 0.7905(8) -0.0248(8) 0.5882(3) 0.0150(14) Uani 1 1 d U
H25 H 0.8061 -0.0989 0.6182 0.018 Uiso 1 1 calc R
C26 C 0.7244(7) 0.1138(8) 0.6010(3) 0.0101(12) Uani 1 1 d U
C27 C 0.6963(8) 0.1503(8) 0.6633(3) 0.0158(14) Uani 1 1 d U
H27A H 0.7130 0.0603 0.6882 0.019 Uiso 1 1 calc R
H27B H 0.7832 0.2230 0.6809 0.019 Uiso 1 1 calc R
N28 N 0.5223(7) 0.2112(6) 0.6658(3) 0.0146(11) Uani 1 1 d DU
H28 H 0.553(8) 0.230(7) 0.7094(16) 0.018 Uiso 1 1 d D
C29 C 0.3875(8) 0.1004(8) 0.6447(3) 0.0167(14) Uani 1 1 d U
H29A H 0.3923 0.0189 0.6740 0.020 Uiso 1 1 calc R
H29B H 0.4049 0.0591 0.6057 0.020 Uiso 1 1 calc R
C30 C 0.2166(8) 0.1769(8) 0.6384(3) 0.0170(13) Uani 1 1 d U
H30A H 0.1898 0.2015 0.6785 0.020 Uiso 1 1 calc R
H30B H 0.1256 0.1114 0.6180 0.020 Uiso 1 1 calc R
C31 C 0.2235(8) 0.2805(8) 0.5385(3) 0.0176(15) Uani 1 1 d U
H31A H 0.1095 0.2461 0.5205 0.026 Uiso 1 1 d R
H31B H 0.3076 0.2032 0.5353 0.026 Uiso 1 1 d R
H31C H 0.2526 0.3686 0.5174 0.026 Uiso 1 1 d R
C32 C 0.3396(8) 0.1080(8) 0.4050(3) 0.0145(14) Uani 1 1 d U
H32A H 0.2920 0.2024 0.4151 0.022 Uiso 1 1 d R
H32B H 0.4329 0.0794 0.4368 0.022 Uiso 1 1 d R
H32C H 0.2500 0.0328 0.4008 0.022 Uiso 1 1 d R

loop_
_atom_site_aniso_label
_atom_site_aniso_U_11
_atom_site_aniso_U_22
_atom_site_aniso_U_33
_atom_site_aniso_U_23
_atom_site_aniso_U_13
_atom_site_aniso_U_12
Br1 0.0122(3) 0.0181(4) 0.0126(3) -0.0038(3) 0.0012(3) -0.0034(3)
Br2 0.0124(3) 0.0135(4) 0.0164(4) -0.0011(3) 0.0052(3) -0.0040(3)
Br3 0.0208(3) 0.0121(4) 0.0137(4) 0.0007(3) 0.0081(3) 0.0005(3)
Br4 0.0158(3) 0.0151(4) 0.0109(3) -0.0022(3) 0.0026(3) 0.0028(3)
Cu1 0.0098(4) 0.0100(5) 0.0098(4) -0.0020(3) 0.0023(3) -0.0018(3)
Cu2 0.0100(4) 0.0079(5) 0.0114(4) 0.0003(3) 0.0034(3) -0.0010(3)
O1 0.027(3) 0.012(3) 0.013(2) -0.0032(19) 0.006(2) 0.004(2)
N1 0.008(2) 0.015(3) 0.017(3) -0.007(2) 0.006(2) -0.0033(19)
C2 0.011(3) 0.018(3) 0.022(4) -0.007(3) 0.004(3) -0.002(2)
C3 0.018(3) 0.017(3) 0.017(4) -0.006(3) 0.002(3) -0.003(2)
N4 0.012(2) 0.014(3) 0.009(3) -0.003(2) -0.002(2) 0.000(2)
C5 0.014(3) 0.017(4) 0.016(3) 0.003(3) 0.008(2) 0.004(3)
C6 0.016(3) 0.008(4) 0.015(3) -0.005(3) 0.004(2) -0.006(3)
C7 0.017(2) 0.013(3) 0.018(2) -0.002(2) 0.0020(18) 0.006(2)
C8 0.018(3) 0.016(4) 0.015(3) 0.003(3) 0.002(2) 0.005(3)
C9 0.018(3) 0.009(4) 0.016(3) 0.000(3) 0.005(2) 0.000(3)
C10 0.012(3) 0.008(4) 0.014(3) -0.002(3) 0.003(2) -0.005(3)
C11 0.021(3) 0.005(3) 0.011(3) 0.004(2) 0.005(2) -0.002(3)
C12 0.017(3) 0.009(3) 0.015(3) 0.003(3) 0.005(2) 0.004(2)
N13 0.012(2) 0.007(2) 0.016(3) 0.001(2) 0.004(2) 0.0000(19)
C14 0.008(2) 0.018(3) 0.015(3) 0.003(3) 0.001(3) 0.001(2)
C15 0.014(3) 0.016(3) 0.012(3) 0.001(3) -0.002(2) -0.003(2)
N16 0.011(2) 0.010(3) 0.011(3) 0.000(2) 0.004(2) -0.0013(19)
C17 0.016(3) 0.006(3) 0.021(4) -0.005(3) 0.001(2) -0.005(2)
C18 0.017(3) 0.005(3) 0.018(4) -0.001(3) 0.004(2) 0.000(2)
N19 0.010(2) 0.009(3) 0.015(3) 0.000(2) 0.005(2) -0.0011(19)
C20 0.011(3) 0.018(4) 0.016(3) 0.001(3) 0.002(2) 0.004(3)
C21 0.005(3) 0.009(3) 0.014(3) 0.000(2) 0.003(2) -0.002(2)
C22 0.012(3) 0.011(3) 0.010(3) 0.004(3) -0.002(2) 0.001(3)
C23 0.012(3) 0.005(3) 0.017(3) -0.001(2) 0.000(3) 0.005(3)
C24 0.008(3) 0.010(3) 0.019(3) 0.003(2) 0.001(3) 0.006(3)
C25 0.017(3) 0.013(3) 0.013(3) 0.003(3) -0.001(3) 0.002(3)
C26 0.004(3) 0.015(4) 0.011(3) 0.004(2) 0.001(2) 0.001(2)
C27 0.013(3) 0.020(4) 0.013(3) -0.002(3) -0.002(3) -0.001(3)
N28 0.020(2) 0.010(3) 0.014(3) -0.006(2) 0.003(2) 0.000(2)
C29 0.017(3) 0.012(3) 0.023(4) -0.004(3) 0.011(3) -0.004(2)
C30 0.017(3) 0.013(3) 0.022(3) -0.006(3) 0.004(3) -0.007(2)
C31 0.013(3) 0.023(4) 0.018(3) -0.010(3) 0.004(3) -0.010(3)
C32 0.016(3) 0.016(4) 0.013(3) 0.004(3) 0.005(2) 0.001(3)

loop_
_atom_type_symbol
_atom_type_description
_atom_type_scat_dispersion_real
_atom_type_scat_dispersion_imag
_atom_type_scat_source
C C 0.0033 0.0016 'International Tables Vol C Tables 4.2.6.8 and 6.1.1.4'
H H 0.0000 0.0000 'International Tables Vol C Tables 4.2.6.8 and 6.1.1.4'
N N 0.0061 0.0033 'International Tables Vol C Tables 4.2.6.8 and 6.1.1.4'
O O 0.0106 0.0060 'International Tables Vol C Tables 4.2.6.8 and 6.1.1.4'
Cu Cu 0.3201 1.2651 'International Tables Vol C Tables 4.2.6.8 and 6.1.1.4'
Br Br -0.2901 2.4595 'International Tables Vol C Tables 4.2.6.8 and 6.1.1.4'

loop_
_geom_angle_atom_site_label_1
_geom_angle_atom_site_label_2
_geom_angle_atom_site_label_3
_geom_angle
N1 Cu1 N28 83.7(2)
N1 Cu1 N4 84.2(2)
N28 Cu1 N4 166.4(2)
N1 Cu1 Br1 170.05(15)
N28 Cu1 Br1 97.03(16)
N4 Cu1 Br1 95.93(15)
N1 Cu1 O1 91.0(2)
N28 Cu1 O1 89.5(2)
N4 Cu1 O1 84.5(2)
Br1 Cu1 O1 98.87(13)
N19 Cu2 N13 167.1(2)
N19 Cu2 N16 84.1(2)
N13 Cu2 N16 84.5(2)
N19 Cu2 Br2 93.63(15)
N13 Cu2 Br2 98.57(16)
N16 Cu2 Br2 170.80(15)
N19 Cu2 Br3 91.68(16)
N13 Cu2 Br3 83.67(16)
N16 Cu2 Br3 96.41(15)
Br2 Cu2 Br3 92.56(3)
Cu1 O1 H1A 127(5)
Cu1 O1 H1B 109(5)
H1A O1 H1B 111(6)
C2 N1 C31 111.7(5)
C2 N1 C30 111.2(5)
C31 N1 C30 110.7(5)
C2 N1 Cu1 105.3(4)
C31 N1 Cu1 111.7(4)
C30 N1 Cu1 106.1(4)
N1 C2 C3 109.2(5)
N1 C2 H2A 109.8
C3 C2 H2A 109.8
N1 C2 H2B 109.8
C3 C2 H2B 109.8
H2A C2 H2B 108.3
N4 C3 C2 107.5(5)
N4 C3 H3A 110.2
C2 C3 H3A 110.2
N4 C3 H3B 110.2
C2 C3 H3B 110.2
H3A C3 H3B 108.5
C5 N4 C3 110.5(5)
C5 N4 Cu1 122.5(4)
C3 N4 Cu1 110.3(4)
C5 N4 H4 109(4)
C3 N4 H4 104(4)
Cu1 N4 H4 99(4)
N4 C5 C6 114.2(6)
N4 C5 H5A 108.7
C6 C5 H5A 108.7
N4 C5 H5B 108.7
C6 C5 H5B 108.7
H5A C5 H5B 107.6
C9 C6 C7 118.1(6)
C9 C6 C5 121.4(6)
C7 C6 C5 120.5(6)
C8 C7 C6 121.2(6)
C8 C7 H7 119.4
C6 C7 H7 119.4
C7 C8 C11 119.9(6)
C7 C8 H8 120.1
C11 C8 H8 120.1
C6 C9 C10 121.2(6)
C6 C9 H9 119.4
C10 C9 H9 119.4
C11 C10 C9 120.1(6)
C11 C10 H10 119.9
C9 C10 H10 119.9
C10 C11 C8 119.5(6)
C10 C11 C12 121.2(6)
C8 C11 C12 119.2(6)
N13 C12 C11 114.3(5)
N13 C12 H12A 108.7
C11 C12 H12A 108.7
N13 C12 H12B 108.7
C11 C12 H12B 108.7
H12A C12 H12B 107.6
C12 N13 C14 112.4(5)
C12 N13 Cu2 123.0(4)
C14 N13 Cu2 109.5(4)
C12 N13 H13 112(4)
C14 N13 H13 110(4)
Cu2 N13 H13 88(4)
N13 C14 C15 107.2(5)
N13 C14 H14A 110.3
C15 C14 H14A 110.3
N13 C14 H14B 110.3
C15 C14 H14B 110.3
H14A C14 H14B 108.5
N16 C15 C14 107.9(5)
N16 C15 H15A 110.1
C14 C15 H15A 110.1
N16 C15 H15B 110.1
C14 C15 H15B 110.1
H15A C15 H15B 108.4
C15 N16 C32 109.9(5)
C15 N16 C17 112.4(5)
C32 N16 C17 109.5(5)
C15 N16 Cu2 105.8(4)
C32 N16 Cu2 115.7(4)
C17 N16 Cu2 103.4(4)
N16 C17 C18 107.8(5)
N16 C17 H17A 110.1
C18 C17 H17A 110.1
N16 C17 H17B 110.1
C18 C17 H17B 110.1
H17A C17 H17B 108.5
N19 C18 C17 108.9(5)
N19 C18 H18A 109.9
C17 C18 H18A 109.9
N19 C18 H18B 109.9
C17 C18 H18B 109.9
H18A C18 H18B 108.3
C20 N19 C18 110.8(5)
C20 N19 Cu2 122.6(4)
C18 N19 Cu2 110.3(4)
C20 N19 H19 109(4)
C18 N19 H19 100(4)
Cu2 N19 H19 101(4)
C21 C20 N19 115.8(5)
C21 C20 H20A 108.3
N19 C20 H20A 108.3
C21 C20 H20B 108.3
N19 C20 H20B 108.3
H20A C20 H20B 107.4
C22 C21 C24 117.9(6)
C22 C21 C20 121.6(6)
C24 C21 C20 120.4(6)
C23 C22 C21 120.9(6)
C23 C22 H22 119.5
C21 C22 H22 119.5
C22 C23 C26 122.3(6)
C22 C23 H23 118.9
C26 C23 H23 118.9
C25 C24 C21 121.0(6)
C25 C24 H24 119.5
C21 C24 H24 119.5
C24 C25 C26 120.7(6)
C24 C25 H25 119.6
C26 C25 H25 119.6
C23 C26 C25 117.1(6)
C23 C26 C27 122.3(6)
C25 C26 C27 120.5(6)
N28 C27 C26 113.4(5)
N28 C27 H27A 108.9
C26 C27 H27A 108.9
N28 C27 H27B 108.9
C26 C27 H27B 108.9
H27A C27 H27B 107.7
C29 N28 C27 110.8(5)
C29 N28 Cu1 111.1(4)
C27 N28 Cu1 124.6(4)
C29 N28 H28 119(4)
C27 N28 H28 91(4)
Cu1 N28 H28 99(4)
N28 C29 C30 107.8(6)
N28 C29 H29A 110.2
C30 C29 H29A 110.2
N28 C29 H29B 110.2
C30 C29 H29B 110.2
H29A C29 H29B 108.5
C29 C30 N1 108.6(5)
C29 C30 H30A 110.0
N1 C30 H30A 110.0
C29 C30 H30B 110.0
N1 C30 H30B 110.0
H30A C30 H30B 108.4
N1 C31 H31A 109.5
N1 C31 H31B 109.5
H31A C31 H31B 109.5
N1 C31 H31C 109.5
H31A C31 H31C 109.5
H31B C31 H31C 109.5
N16 C32 H32A 109.5
N16 C32 H32B 109.5
H32A C32 H32B 109.5
N16 C32 H32C 109.4
H32A C32 H32C 109.5
H32B C32 H32C 109.5

loop_
_geom_bond_atom_site_label_1
_geom_bond_atom_site_label_2
_geom_bond_distance
Br1 Cu1 2.3869(10)
Br2 Cu2 2.4170(10)
Br3 Cu2 2.9550(11)
Cu1 N1 2.027(5)
Cu1 N28 2.059(6)
Cu1 N4 2.064(6)
Cu1 O1 2.399(5)
Cu2 N19 2.027(6)
Cu2 N13 2.033(5)
Cu2 N16 2.039(5)
O1 H1A 0.78(3)
O1 H1B 0.78(3)
N1 C2 1.468(8)
N1 C31 1.476(8)
N1 C30 1.514(9)
C2 C3 1.547(9)
C2 H2A 0.9900
C2 H2B 0.9900
C3 N4 1.507(8)
C3 H3A 0.9900
C3 H3B 0.9900
N4 C5 1.481(8)
N4 H4 0.98(3)
C5 C6 1.516(9)
C5 H5A 0.9900
C5 H5B 0.9900
C6 C9 1.384(9)
C6 C7 1.401(8)
C7 C8 1.392(9)
C7 H7 0.9500
C8 C11 1.397(9)
C8 H8 0.9500
C9 C10 1.404(9)
C9 H9 0.9500
C10 C11 1.381(8)
C10 H10 0.9500
C11 C12 1.518(9)
C12 N13 1.492(8)
C12 H12A 0.9900
C12 H12B 0.9900
N13 C14 1.494(8)
N13 H13 0.98(3)
C14 C15 1.512(9)
C14 H14A 0.9900
C14 H14B 0.9900
C15 N16 1.485(8)
C15 H15A 0.9900
C15 H15B 0.9900
N16 C32 1.491(8)
N16 C17 1.492(8)
C17 C18 1.515(9)
C17 H17A 0.9900
C17 H17B 0.9900
C18 N19 1.493(8)
C18 H18A 0.9900
C18 H18B 0.9900
N19 C20 1.487(8)
N19 H19 0.98(3)
C20 C21 1.487(9)
C20 H20A 0.9900
C20 H20B 0.9900
C21 C22 1.394(9)
C21 C24 1.406(9)
C22 C23 1.374(9)
C22 H22 0.9500
C23 C26 1.395(9)
C23 H23 0.9500
C24 C25 1.389(9)
C24 H24 0.9500
C25 C26 1.414(9)
C25 H25 0.9500
C26 C27 1.501(9)
C27 N28 1.496(8)
C27 H27A 0.9900
C27 H27B 0.9900
N28 C29 1.490(9)
N28 H28 0.99(3)
C29 C30 1.509(9)
C29 H29A 0.9900
C29 H29B 0.9900
C30 H30A 0.9900
C30 H30B 0.9900
C31 H31A 0.9800
C31 H31B 0.9800
C31 H31C 0.9799
C32 H32A 0.9799
C32 H32B 0.9800
C32 H32C 0.9800

loop_
_geom_hbond_atom_site_label_D
_geom_hbond_atom_site_label_H
_geom_hbond_atom_site_label_A
_geom_hbond_distance_DH
_geom_hbond_distance_HA
_geom_hbond_distance_DA
_geom_hbond_angle_DHA
_geom_hbond_site_symmetry_A
O1 H1A Br3 0.78(3) 2.84(4) 3.440(5) 135(6) 2_465
O1 H1A Br2 0.78(3) 2.90(6) 3.514(5) 137(6) 2_465
O1 H1B Br4 0.78(3) 2.50(3) 3.270(5) 169(7) 2_455
N4 H4 O1 0.98(3) 2.50(6) 3.011(7) 112(5) .
N4 H4 Br3 0.98(3) 2.51(4) 3.422(6) 154(5) 2_465
N13 H13 Br3 0.98(3) 2.58(5) 3.397(6) 141(5) .
N19 H19 Br4 0.98(3) 2.49(5) 3.283(6) 138(5) .
N19 H19 Br3 0.98(3) 3.07(6) 3.632(6) 118(4) .
N28 H28 Br4 0.99(3) 2.39(5) 3.241(6) 143(5) 2_455

loop_
_geom_torsion_atom_site_label_1
_geom_torsion_atom_site_label_2
_geom_torsion_atom_site_label_3
_geom_torsion_atom_site_label_4
_geom_torsion
N28 Cu1 N1 C2 143.4(4)
N4 Cu1 N1 C2 -30.3(4)
O1 Cu1 N1 C2 54.1(4)
N28 Cu1 N1 C31 -95.2(5)
N4 Cu1 N1 C31 91.1(5)
O1 Cu1 N1 C31 175.5(5)
N28 Cu1 N1 C30 25.5(4)
N4 Cu1 N1 C30 -148.3(4)
O1 Cu1 N1 C30 -63.9(4)
C31 N1 C2 C3 -70.2(7)
C30 N1 C2 C3 165.6(5)
Cu1 N1 C2 C3 51.2(6)
N1 C2 C3 N4 -48.7(7)
C2 C3 N4 C5 160.3(5)
C2 C3 N4 Cu1 21.8(6)
N1 Cu1 N4 C5 -128.5(5)
N28 Cu1 N4 C5 -155.9(8)
Br1 Cu1 N4 C5 41.5(5)
O1 Cu1 N4 C5 139.9(5)
N1 Cu1 N4 C3 4.2(4)
N28 Cu1 N4 C3 -23.2(12)
Br1 Cu1 N4 C3 174.2(4)
O1 Cu1 N4 C3 -87.4(4)
C3 N4 C5 C6 -70.4(7)
Cu1 N4 C5 C6 62.2(7)
N4 C5 C6 C9 -88.5(8)
N4 C5 C6 C7 92.5(8)
C9 C6 C7 C8 -1.5(10)
C5 C6 C7 C8 177.5(7)
C6 C7 C8 C11 0.3(11)
C7 C6 C9 C10 1.9(10)
C5 C6 C9 C10 -177.1(6)
C6 C9 C10 C11 -1.1(10)
C9 C10 C11 C8 -0.2(10)
C9 C10 C11 C12 175.2(6)
C7 C8 C11 C10 0.6(10)
C7 C8 C11 C12 -174.9(6)
C10 C11 C12 N13 87.6(7)
C8 C11 C12 N13 -96.9(7)
C11 C12 N13 C14 62.3(7)
C11 C12 N13 Cu2 -72.1(6)
N19 Cu2 N13 C12 169.4(9)
N16 Cu2 N13 C12 141.6(5)
Br2 Cu2 N13 C12 -29.6(5)
Br3 Cu2 N13 C12 -121.3(5)
N19 Cu2 N13 C14 33.9(12)
N16 Cu2 N13 C14 6.1(4)
Br2 Cu2 N13 C14 -165.1(4)
Br3 Cu2 N13 C14 103.2(4)
C12 N13 C14 C15 -174.0(5)
Cu2 N13 C14 C15 -33.5(6)
N13 C14 C15 N16 54.3(7)
C14 C15 N16 C32 77.8(6)
C14 C15 N16 C17 -159.9(5)
C14 C15 N16 Cu2 -47.8(6)
N19 Cu2 N16 C15 -151.1(4)
N13 Cu2 N16 C15 22.9(4)
Br3 Cu2 N16 C15 -60.1(4)
N19 Cu2 N16 C32 87.0(5)
N13 Cu2 N16 C32 -99.0(5)
Br3 Cu2 N16 C32 178.0(4)
N19 Cu2 N16 C17 -32.8(4)
N13 Cu2 N16 C17 141.2(4)
Br3 Cu2 N16 C17 58.3(4)
C15 N16 C17 C18 166.4(5)
C32 N16 C17 C18 -71.1(6)
Cu2 N16 C17 C18 52.8(6)
N16 C17 C18 N19 -49.3(7)
C17 C18 N19 C20 159.6(5)
C17 C18 N19 Cu2 20.5(6)
N13 Cu2 N19 C20 -154.1(9)
N16 Cu2 N19 C20 -126.3(5)
Br2 Cu2 N19 C20 44.7(5)
Br3 Cu2 N19 C20 137.4(5)
N13 Cu2 N19 C18 -20.7(13)
N16 Cu2 N19 C18 7.1(4)
Br2 Cu2 N19 C18 178.2(4)
Br3 Cu2 N19 C18 -89.2(4)
C18 N19 C20 C21 -71.2(7)
Cu2 N19 C20 C21 62.1(7)
N19 C20 C21 C22 -57.5(8)
N19 C20 C21 C24 126.6(7)
C24 C21 C22 C23 1.7(9)
C20 C21 C22 C23 -174.2(6)
C21 C22 C23 C26 0.8(10)
C22 C21 C24 C25 -1.8(9)
C20 C21 C24 C25 174.2(6)
C21 C24 C25 C26 -0.6(9)
C22 C23 C26 C25 -3.1(9)
C22 C23 C26 C27 173.2(6)
C24 C25 C26 C23 2.9(9)
C24 C25 C26 C27 -173.4(6)
C23 C26 C27 N28 53.5(8)
C25 C26 C27 N28 -130.3(6)
C26 C27 N28 C29 63.5(7)
C26 C27 N28 Cu1 -73.4(7)
N1 Cu1 N28 C29 1.0(4)
N4 Cu1 N28 C29 28.4(12)
Br1 Cu1 N28 C29 -169.0(4)
O1 Cu1 N28 C29 92.1(4)
N1 Cu1 N28 C27 137.8(5)
N4 Cu1 N28 C27 165.2(8)
Br1 Cu1 N28 C27 -32.2(5)
O1 Cu1 N28 C27 -131.1(5)
C27 N28 C29 C30 -170.5(6)
Cu1 N28 C29 C30 -27.6(6)
N28 C29 C30 N1 50.0(7)
C2 N1 C30 C29 -162.2(5)
C31 N1 C30 C29 73.1(6)
Cu1 N1 C30 C29 -48.2(6)
